data_7214740
loop_
_publ_author_name
'Li, Zhao-Hao'
'Xue, Li-Ping'
'Zhao, Bang-Tun'
'Kan, Jian'
'Su, Wei-Ping'

_publ_section_title
;
 2D lanthanide--organic frameworks constructed from lanthanide acetate
 skeletons and benzotriazole-5-carboxylic acid connectors: synthesis,
 structure, luminescence and magnetic properties
;
_journal_issue 24
_journal_name_full CrystEngComm
_journal_page_first 8485
_journal_paper_doi 10.1039/c2ce25927c
_journal_volume 14
_journal_year 2012
_chemical_formula_sum 'C16 H13 N6 O7 Tb'
_chemical_formula_weight 560.24
_chemical_name_systematic
;
?
;
_space_group_IT_number 14
_symmetry_cell_setting monoclinic
_symmetry_space_group_name_Hall '-P 2ybc'
_symmetry_space_group_name_H-M 'P 1 21/c 1'
_atom_sites_solution_hydrogens geom
_atom_sites_solution_primary direct
_atom_sites_solution_secondary difmap
_audit_creation_method SHELXL-97
_cell_angle_alpha 90.00
_cell_angle_beta 96.360(4)
_cell_angle_gamma 90.00
_cell_formula_units_Z 4
_cell_length_a 16.5521(8)
_cell_length_b 14.3705(6)
_cell_length_c 7.9630(4)
_cell_measurement_reflns_used 4564
_cell_measurement_temperature 293(2)
_cell_measurement_theta_max 27.4758
_cell_measurement_theta_min 2.4761
_cell_volume 1882.44(15)
_computing_cell_refinement 'Bruker SMART'
_computing_data_collection 'Bruker SMART'
_computing_data_reduction 'Bruker SMART'
_computing_molecular_graphics 'Diamond Version 2.1c(K.Brandenburg, 1999)'
_computing_publication_material 'Diamond Version 2.1c(K.Brandenburg, 1999)'
_computing_structure_refinement 'SHELXL-97 (Sheldrick, 1997)'
_computing_structure_solution 'SHELXS-97 (Sheldrick, 1990)'
_diffrn_ambient_temperature 293(2)
_diffrn_measured_fraction_theta_full 0.999
_diffrn_measured_fraction_theta_max 0.999
_diffrn_measurement_device_type 'CCD area detector'
_diffrn_measurement_method CCD_Profile_fitting
_diffrn_radiation_monochromator graphite
_diffrn_radiation_source 'fine-focus sealed tube'
_diffrn_radiation_type MoK\a
_diffrn_radiation_wavelength 0.71073
_diffrn_reflns_av_R_equivalents 0.0550
_diffrn_reflns_av_sigmaI/netI 0.0536
_diffrn_reflns_limit_h_max 19
_diffrn_reflns_limit_h_min -20
_diffrn_reflns_limit_k_max 17
_diffrn_reflns_limit_k_min -17
_diffrn_reflns_limit_l_max 9
_diffrn_reflns_limit_l_min -9
_diffrn_reflns_number 12447
_diffrn_reflns_theta_full 25.50
_diffrn_reflns_theta_max 25.50
_diffrn_reflns_theta_min 2.83
_diffrn_standards_decay_% 0
_diffrn_standards_interval_count 0
_diffrn_standards_interval_time 0
_diffrn_standards_number 0
_exptl_absorpt_coefficient_mu 3.811
_exptl_absorpt_correction_T_max 1.0000
_exptl_absorpt_correction_T_min 0.4290
_exptl_absorpt_correction_type multi-scan
_exptl_crystal_colour Colorless
_exptl_crystal_density_diffrn 1.977
_exptl_crystal_density_method 'not measured'
_exptl_crystal_description Prism
_exptl_crystal_F_000 1088
_exptl_crystal_size_max 0.2000
_exptl_crystal_size_mid 0.18
_exptl_crystal_size_min 0.15
_refine_diff_density_max 0.912
_refine_diff_density_min -1.695
_refine_diff_density_rms 0.144
_refine_ls_extinction_method none
_refine_ls_goodness_of_fit_ref 1.030
_refine_ls_hydrogen_treatment constr
_refine_ls_matrix_type full
_refine_ls_number_parameters 272
_refine_ls_number_reflns 3500
_refine_ls_number_restraints 0
_refine_ls_restrained_S_all 1.030
_refine_ls_R_factor_all 0.0425
_refine_ls_R_factor_gt 0.0393
_refine_ls_shift/su_max 0.001
_refine_ls_shift/su_mean 0.000
_refine_ls_structure_factor_coef Fsqd
_refine_ls_weighting_details 'calc w=1/[\s^2^(Fo^2^)+(0.0385P)^2^+4.7505P] where P=(Fo^2^+2Fc^2^)/3'
_refine_ls_weighting_scheme calc
_refine_ls_wR_factor_gt 0.0912
_refine_ls_wR_factor_ref 0.0943
_reflns_number_gt 3271
_reflns_number_total 3500
_reflns_threshold_expression >2sigma(I)
_cod_data_source_file c2ce25927c.txt
_cod_data_source_block lylizh
_cod_depositor_comments
;
The following automatic conversions were performed:

'_exptl_absorpt_correction_type' value 'Multi-scan' changed to
'multi-scan' according to
/usr/data/users/saulius/automatic-downloads/retrospective/RSC/lib/dictionaries/cif_core.dic
dictionary named 'cif_core.dic' version 2.4.2 from 2011-04-26.

Automatic conversion script
Id: cif_fix_values 2281 2013-09-26 08:29:07Z andrius 
;
_cod_original_sg_symbol_H-M P21/c
_cod_database_code 7214740

loop_
_symmetry_equiv_pos_as_xyz
'x, y, z'
'-x, y+1/2, -z+1/2'
'-x, -y, -z'
'x, -y-1/2, z-1/2'

loop_
_atom_site_label
_atom_site_type_symbol
_atom_site_fract_x
_atom_site_fract_y
_atom_site_fract_z
_atom_site_U_iso_or_equiv
_atom_site_adp_type
_atom_site_occupancy
_atom_site_symmetry_multiplicity
_atom_site_calc_flag
_atom_site_refinement_flags
Tb1 Tb 0.449508(14) 0.115845(16) 0.05242(3) 0.02278(11) Uani 1 1 d .
O1 O 0.4880(2) 0.2748(2) 0.0952(5) 0.0378(9) Uani 1 1 d .
H1W H 0.4977 0.3018 -0.0110 0.057 Uiso 1 1 d R
H2W H 0.4448 0.3079 0.1403 0.057 Uiso 1 1 d R
O2 O 0.5234(3) 0.1087(2) 0.3354(5) 0.0342(9) Uani 1 1 d .
O3 O 0.5425(2) -0.0088(2) 0.1725(4) 0.0333(9) Uani 1 1 d .
O4 O 0.5741(2) 0.1428(3) -0.0517(5) 0.0407(10) Uani 1 1 d .
O5 O 0.6336(2) 0.0080(3) -0.1072(5) 0.0386(10) Uani 1 1 d .
O6 O 0.3465(2) 0.1785(2) 0.2038(5) 0.0321(8) Uani 1 1 d .
O7 O 0.3782(2) 0.3161(3) 0.3215(5) 0.0325(8) Uani 1 1 d .
N1 N 0.7789(4) 0.3817(3) -0.2586(7) 0.0435(14) Uani 1 1 d .
N2 N 0.8474(4) 0.3877(3) -0.3273(8) 0.0478(15) Uani 1 1 d .
N3 N 0.8755(3) 0.3014(4) -0.3530(7) 0.0448(13) Uani 1 1 d .
H3 H 0.9193 0.2893 -0.3978 0.054 Uiso 1 1 calc R
N4 N 0.0871(3) 0.4288(4) 0.4300(7) 0.0496(14) Uani 1 1 d .
H4 H 0.1001 0.4865 0.4246 0.060 Uiso 1 1 calc R
N5 N 0.0165(4) 0.3977(4) 0.4737(9) 0.0567(17) Uani 1 1 d .
N6 N 0.0160(3) 0.3072(4) 0.4672(8) 0.0530(15) Uani 1 1 d .
C1 C 0.6269(4) -0.0011(4) 0.4372(7) 0.0414(14) Uani 1 1 d .
H1A H 0.6789 0.0178 0.4062 0.062 Uiso 1 1 calc R
H2A H 0.6245 -0.0678 0.4414 0.062 Uiso 1 1 calc R
H3A H 0.6196 0.0240 0.5462 0.062 Uiso 1 1 calc R
C2 C 0.5610(3) 0.0344(4) 0.3089(6) 0.0293(12) Uani 1 1 d .
C3 C 0.6300(3) 0.0946(4) -0.1043(7) 0.0303(12) Uani 1 1 d .
C4 C 0.6990(3) 0.1492(4) -0.1699(6) 0.0285(11) Uani 1 1 d .
C5 C 0.7626(3) 0.0969(4) -0.2298(7) 0.0331(13) Uani 1 1 d .
H5 H 0.7608 0.0323 -0.2247 0.040 Uiso 1 1 calc R
C6 C 0.8265(4) 0.1390(4) -0.2950(8) 0.0397(14) Uani 1 1 d .
H6 H 0.8682 0.1050 -0.3347 0.048 Uiso 1 1 calc R
C7 C 0.8250(3) 0.2358(4) -0.2983(7) 0.0319(12) Uani 1 1 d .
C8 C 0.7630(3) 0.2884(4) -0.2397(7) 0.0337(12) Uani 1 1 d .
C9 C 0.6978(3) 0.2438(4) -0.1739(7) 0.0328(12) Uani 1 1 d .
H9 H 0.6557 0.2775 -0.1349 0.039 Uiso 1 1 calc R
C10 C 0.3287(3) 0.2507(4) 0.2801(6) 0.0268(11) Uani 1 1 d .
C11 C 0.2432(3) 0.2621(4) 0.3256(6) 0.0287(11) Uani 1 1 d .
C12 C 0.1958(4) 0.1821(4) 0.3460(8) 0.0412(14) Uani 1 1 d .
H12 H 0.2173 0.1237 0.3272 0.049 Uiso 1 1 calc R
C13 C 0.1189(4) 0.1885(4) 0.3927(9) 0.0454(15) Uani 1 1 d .
H13 H 0.0878 0.1357 0.4059 0.054 Uiso 1 1 calc R
C14 C 0.0890(3) 0.2777(4) 0.4199(8) 0.0379(14) Uani 1 1 d .
C15 C 0.1361(3) 0.3561(4) 0.3949(7) 0.0353(13) Uani 1 1 d .
C16 C 0.2147(3) 0.3499(4) 0.3509(7) 0.0332(12) Uani 1 1 d .
H16 H 0.2463 0.4025 0.3392 0.040 Uiso 1 1 calc R

loop_
_atom_site_aniso_label
_atom_site_aniso_U_11
_atom_site_aniso_U_22
_atom_site_aniso_U_33
_atom_site_aniso_U_23
_atom_site_aniso_U_13
_atom_site_aniso_U_12
Tb1 0.02345(19) 0.01797(18) 0.02860(17) -0.00003(8) 0.01040(13) 0.00020(8)
O1 0.049(3) 0.023(2) 0.046(2) -0.0018(16) 0.0230(19) -0.0063(17)
O2 0.039(3) 0.033(2) 0.031(2) -0.0116(15) 0.0047(18) 0.0031(16)
O3 0.045(2) 0.025(2) 0.0304(18) -0.0047(15) 0.0038(17) 0.0074(16)
O4 0.034(2) 0.028(2) 0.065(3) -0.0038(19) 0.028(2) -0.0046(19)
O5 0.036(2) 0.020(2) 0.064(3) -0.0036(17) 0.026(2) -0.0067(16)
O6 0.032(2) 0.022(2) 0.045(2) -0.0089(16) 0.0176(17) -0.0009(15)
O7 0.0236(19) 0.034(2) 0.042(2) -0.0097(16) 0.0112(16) -0.0051(15)
N1 0.045(4) 0.032(3) 0.057(3) 0.004(2) 0.020(3) -0.008(2)
N2 0.045(4) 0.035(3) 0.068(4) 0.005(2) 0.025(3) -0.008(2)
N3 0.034(3) 0.043(3) 0.061(3) 0.000(3) 0.023(3) -0.006(2)
N4 0.037(3) 0.032(3) 0.086(4) 0.003(3) 0.032(3) 0.001(2)
N5 0.036(3) 0.049(4) 0.091(5) -0.001(3) 0.033(3) 0.005(2)
N6 0.036(3) 0.046(4) 0.082(4) -0.002(3) 0.030(3) -0.001(3)
C1 0.040(4) 0.041(4) 0.042(3) 0.003(3) 0.000(3) -0.001(3)
C2 0.037(3) 0.030(3) 0.023(2) 0.001(2) 0.012(2) -0.007(2)
C3 0.026(3) 0.022(3) 0.045(3) -0.001(2) 0.016(2) 0.000(2)
C4 0.023(3) 0.027(3) 0.037(3) 0.002(2) 0.012(2) -0.007(2)
C5 0.031(3) 0.023(3) 0.048(3) -0.002(2) 0.017(3) -0.001(2)
C6 0.028(3) 0.037(3) 0.057(4) -0.004(3) 0.016(3) 0.007(3)
C7 0.028(3) 0.030(3) 0.040(3) 0.004(2) 0.013(2) -0.008(2)
C8 0.031(3) 0.033(3) 0.039(3) 0.001(2) 0.013(2) -0.005(2)
C9 0.031(3) 0.026(3) 0.044(3) 0.002(2) 0.017(2) -0.002(2)
C10 0.025(3) 0.030(3) 0.028(2) -0.001(2) 0.010(2) -0.002(2)
C11 0.021(3) 0.032(3) 0.036(3) -0.002(2) 0.012(2) 0.000(2)
C12 0.040(4) 0.026(3) 0.061(4) -0.009(3) 0.019(3) 0.002(2)
C13 0.035(3) 0.031(3) 0.074(4) -0.004(3) 0.023(3) -0.011(3)
C14 0.030(3) 0.036(3) 0.052(3) -0.003(3) 0.021(3) -0.004(2)
C15 0.031(3) 0.028(3) 0.048(3) 0.000(3) 0.013(3) 0.003(2)
C16 0.028(3) 0.027(3) 0.047(3) -0.001(2) 0.017(3) 0.000(2)

loop_
_atom_type_symbol
_atom_type_description
_atom_type_scat_dispersion_real
_atom_type_scat_dispersion_imag
_atom_type_scat_source
C C 0.0033 0.0016 'International Tables Vol C Tables 4.2.6.8 and 6.1.1.4'
H H 0.0000 0.0000 'International Tables Vol C Tables 4.2.6.8 and 6.1.1.4'
N N 0.0061 0.0033 'International Tables Vol C Tables 4.2.6.8 and 6.1.1.4'
O O 0.0106 0.0060 'International Tables Vol C Tables 4.2.6.8 and 6.1.1.4'
Tb Tb -0.1723 4.1537 'International Tables Vol C Tables 4.2.6.8 and 6.1.1.4'

loop_
_geom_angle_atom_site_label_1
_geom_angle_atom_site_label_2
_geom_angle_atom_site_label_3
_geom_angle
_geom_angle_site_symmetry_1
_geom_angle_site_symmetry_3
O7 Tb1 O5 102.39(14) 4_565 3_655
O7 Tb1 O4 92.35(14) 4_565 .
O5 Tb1 O4 139.31(13) 3_655 .
O7 Tb1 O6 84.86(13) 4_565 .
O5 Tb1 O6 73.80(12) 3_655 .
O4 Tb1 O6 146.01(13) . .
O7 Tb1 O3 74.82(13) 4_565 3_655
O5 Tb1 O3 74.27(13) 3_655 3_655
O4 Tb1 O3 73.43(14) . 3_655
O6 Tb1 O3 137.07(13) . 3_655
O7 Tb1 O1 79.13(14) 4_565 .
O5 Tb1 O1 149.53(13) 3_655 .
O4 Tb1 O1 70.15(14) . .
O6 Tb1 O1 76.07(12) . .
O3 Tb1 O1 133.74(13) 3_655 .
O7 Tb1 O2 156.70(13) 4_565 .
O5 Tb1 O2 92.36(14) 3_655 .
O4 Tb1 O2 87.89(14) . .
O6 Tb1 O2 82.04(13) . .
O3 Tb1 O2 127.16(12) 3_655 .
O1 Tb1 O2 79.06(13) . .
O7 Tb1 O3 149.23(12) 4_565 .
O5 Tb1 O3 74.32(13) 3_655 .
O4 Tb1 O3 73.89(14) . .
O6 Tb1 O3 121.86(12) . .
O3 Tb1 O3 74.90(13) 3_655 .
O1 Tb1 O3 119.44(13) . .
O2 Tb1 O3 52.35(12) . .
O7 Tb1 Tb1 113.06(9) 4_565 3_655
O5 Tb1 Tb1 70.07(9) 3_655 3_655
O4 Tb1 Tb1 69.26(10) . 3_655
O6 Tb1 Tb1 142.25(9) . 3_655
O3 Tb1 Tb1 38.41(9) 3_655 3_655
O1 Tb1 Tb1 137.91(10) . 3_655
O2 Tb1 Tb1 88.79(8) . 3_655
O3 Tb1 Tb1 36.48(8) . 3_655
Tb1 O1 H1W 109.2 . .
Tb1 O1 H2W 109.3 . .
H1W O1 H2W 109.5 . .
C2 O2 Tb1 95.0(3) . .
C2 O3 Tb1 160.3(4) . 3_655
C2 O3 Tb1 93.3(3) . .
Tb1 O3 Tb1 105.10(13) 3_655 .
C3 O4 Tb1 137.2(4) . .
C3 O5 Tb1 137.0(3) . 3_655
C10 O6 Tb1 141.3(3) . .
C10 O7 Tb1 141.9(3) . 4_566
N2 N1 C8 107.1(5) . .
N1 N2 N3 109.3(4) . .
N2 N3 C7 110.6(5) . .
N2 N3 H3 124.7 . .
C7 N3 H3 124.7 . .
N5 N4 C15 110.8(5) . .
N5 N4 H4 124.6 . .
C15 N4 H4 124.6 . .
N6 N5 N4 109.0(5) . .
N5 N6 C14 108.5(5) . .
C2 C1 H1A 109.5 . .
C2 C1 H2A 109.5 . .
H1A C1 H2A 109.5 . .
C2 C1 H3A 109.5 . .
H1A C1 H3A 109.5 . .
H2A C1 H3A 109.5 . .
O3 C2 O2 118.9(5) . .
O3 C2 C1 120.6(5) . .
O2 C2 C1 120.6(5) . .
O5 C3 O4 126.2(5) . .
O5 C3 C4 117.9(5) . .
O4 C3 C4 115.8(5) . .
C9 C4 C5 122.1(5) . .
C9 C4 C3 120.9(5) . .
C5 C4 C3 117.0(5) . .
C6 C5 C4 121.8(5) . .
C6 C5 H5 119.1 . .
C4 C5 H5 119.1 . .
C5 C6 C7 115.8(5) . .
C5 C6 H6 122.1 . .
C7 C6 H6 122.1 . .
N3 C7 C6 133.3(5) . .
N3 C7 C8 103.5(5) . .
C6 C7 C8 123.2(5) . .
N1 C8 C7 109.5(5) . .
N1 C8 C9 130.5(5) . .
C7 C8 C9 120.1(5) . .
C4 C9 C8 117.1(5) . .
C4 C9 H9 121.4 . .
C8 C9 H9 121.4 . .
O6 C10 O7 124.2(5) . .
O6 C10 C11 118.9(5) . .
O7 C10 C11 116.9(4) . .
C16 C11 C12 122.0(5) . .
C16 C11 C10 118.9(5) . .
C12 C11 C10 119.2(5) . .
C13 C12 C11 121.5(5) . .
C13 C12 H12 119.3 . .
C11 C12 H12 119.3 . .
C12 C13 C14 117.4(5) . .
C12 C13 H13 121.3 . .
C14 C13 H13 121.3 . .
N6 C14 C15 108.2(5) . .
N6 C14 C13 131.5(5) . .
C15 C14 C13 120.2(5) . .
N4 C15 C16 133.9(6) . .
N4 C15 C14 103.5(5) . .
C16 C15 C14 122.6(5) . .
C11 C16 C15 116.3(5) . .
C11 C16 H16 121.8 . .
C15 C16 H16 121.8 . .

loop_
_geom_bond_atom_site_label_1
_geom_bond_atom_site_label_2
_geom_bond_distance
_geom_bond_site_symmetry_2
Tb1 O7 2.291(4) 4_565
Tb1 O5 2.320(3) 3_655
Tb1 O4 2.338(4) .
Tb1 O6 2.372(3) .
Tb1 O3 2.376(3) 3_655
Tb1 O1 2.386(4) .
Tb1 O2 2.444(4) .
Tb1 O3 2.483(4) .
Tb1 Tb1 3.8582(5) 3_655
O1 H1W 0.9600 .
O1 H2W 0.9600 .
O2 C2 1.265(6) .
O3 C2 1.259(6) .
O3 Tb1 2.376(3) 3_655
O4 C3 1.264(6) .
O5 C3 1.247(6) .
O5 Tb1 2.320(3) 3_655
O6 C10 1.253(6) .
O7 C10 1.266(6) .
O7 Tb1 2.291(4) 4_566
N1 N2 1.315(7) .
N1 C8 1.378(7) .
N2 N3 1.349(7) .
N3 C7 1.364(7) .
N3 H3 0.8600 .
N4 N5 1.334(8) .
N4 C15 1.370(8) .
N4 H4 0.8600 .
N5 N6 1.302(7) .
N6 C14 1.372(8) .
C1 C2 1.499(8) .
C1 H1A 0.9600 .
C1 H2A 0.9600 .
C1 H3A 0.9600 .
C3 C4 1.524(7) .
C4 C9 1.360(8) .
C4 C5 1.418(7) .
C5 C6 1.370(8) .
C5 H5 0.9300 .
C6 C7 1.392(8) .
C6 H6 0.9300 .
C7 C8 1.395(7) .
C8 C9 1.405(7) .
C9 H9 0.9300 .
C10 C11 1.509(7) .
C11 C16 1.370(7) .
C11 C12 1.411(8) .
C12 C13 1.368(8) .
C12 H12 0.9300 .
C13 C14 1.399(8) .
C13 H13 0.9300 .
C14 C15 1.398(8) .
C15 C16 1.387(7) .
C16 H16 0.9300 .
